data_7135087
loop_
_publ_author_name
'Gonzalez, Andres'
'Casnati, Alessandra'
'Willingshofer, Moritz'
'Radovic, Aleksa'
'Cutsail, 3rd, George E'
'Demeshko, Serhiy'
'Meyer, Franc'
'Werncke, C. Gunnar'

_publ_section_title
;
 The flexible behaviour of a trigonal arylimido iron complex.
;
_journal_issue 93
_journal_name_full 'Chemical communications (Cambridge, England)'
_journal_page_first 18440
_journal_page_last 18443
_journal_paper_doi 10.1039/d5cc05205j
_journal_volume 61
_journal_year 2025
_chemical_formula_moiety 'C21 H47 Fe N3 Si4, C18 H36 K N2 O6, 0.5[C5H12]'
_chemical_formula_sum 'C39 H83 Fe K N5 O6 Si4'
_chemical_formula_weight 925.41
_space_group_crystal_system triclinic
_space_group_IT_number 2
_space_group_name_Hall '-P 1'
_space_group_name_H-M_alt 'P -1'
_atom_sites_solution_hydrogens geom
_atom_sites_solution_primary direct
_audit_creation_date 2025-02-04
_audit_creation_method
;
Olex2 1.5
(compiled 2024.02.16 svn.r378c4104 for OlexSys, GUI svn.r6928)
;
_audit_update_record
;
2025-02-05 deposited with the CCDC.	2025-10-15 downloaded from the CCDC.
;
_cell_angle_alpha 110.3910(10)
_cell_angle_beta 93.9520(10)
_cell_angle_gamma 93.3220(10)
_cell_formula_units_Z 2
_cell_length_a 12.6097(5)
_cell_length_b 13.1708(6)
_cell_length_c 17.6115(7)
_cell_measurement_reflns_used 9964
_cell_measurement_temperature 100.00
_cell_measurement_theta_max 28.68
_cell_measurement_theta_min 2.39
_cell_volume 2724.6(2)
_computing_cell_refinement 'SAINT V8.40B (?, 2016)'
_computing_data_reduction 'SAINT V8.40B (?, 2016)'
_computing_molecular_graphics 'Olex2 1.5 (Dolomanov et al., 2009)'
_computing_publication_material 'Olex2 1.5 (Dolomanov et al., 2009)'
_computing_structure_refinement 'XL  (Sheldrick, 2008)'
_computing_structure_solution 'SHELXT 2018/2 (Sheldrick, 2018)'
_diffrn_ambient_temperature 100.00
_diffrn_measured_fraction_theta_full 0.999
_diffrn_measured_fraction_theta_max 0.997
_diffrn_measurement_device_type 'Bruker APEX-II CCD'
_diffrn_measurement_method '\f and \w scans'
_diffrn_radiation_type MoK\a
_diffrn_radiation_wavelength 0.71073
_diffrn_reflns_av_R_equivalents 0.0307
_diffrn_reflns_av_unetI/netI 0.0191
_diffrn_reflns_Laue_measured_fraction_full 0.999
_diffrn_reflns_Laue_measured_fraction_max 0.997
_diffrn_reflns_limit_h_max 17
_diffrn_reflns_limit_h_min -16
_diffrn_reflns_limit_k_max 17
_diffrn_reflns_limit_k_min -17
_diffrn_reflns_limit_l_max 23
_diffrn_reflns_limit_l_min -23
_diffrn_reflns_number 105006
_diffrn_reflns_point_group_measured_fraction_full 0.999
_diffrn_reflns_point_group_measured_fraction_max 0.997
_diffrn_reflns_theta_full 25.242
_diffrn_reflns_theta_max 28.727
_diffrn_reflns_theta_min 2.136
_exptl_absorpt_coefficient_mu 0.483
_exptl_absorpt_correction_T_max 0.7458
_exptl_absorpt_correction_T_min 0.6843
_exptl_absorpt_correction_type multi-scan
_exptl_absorpt_process_details
;
SADABS-2016/2 (Bruker,2016/2) was used for absorption correction.
wR2(int) was 0.1427 before and 0.0482 after correction.
The Ratio of minimum to maximum transmission is 0.9175.
The \l/2 correction factor is Not present.
;
_exptl_crystal_colour 'dark green'
_exptl_crystal_colour_modifier dark
_exptl_crystal_colour_primary green
_exptl_crystal_density_diffrn 1.128
_exptl_crystal_description block
_exptl_crystal_F_000 1002
_exptl_crystal_size_max 0.515
_exptl_crystal_size_mid 0.272
_exptl_crystal_size_min 0.196
_refine_diff_density_max 0.360
_refine_diff_density_min -0.263
_refine_diff_density_rms 0.056
_refine_ls_extinction_method none
_refine_ls_goodness_of_fit_ref 1.033
_refine_ls_hydrogen_treatment constr
_refine_ls_matrix_type full
_refine_ls_number_parameters 520
_refine_ls_number_reflns 14072
_refine_ls_number_restraints 0
_refine_ls_restrained_S_all 1.033
_refine_ls_R_factor_all 0.0330
_refine_ls_R_factor_gt 0.0294
_refine_ls_shift/su_max 0.002
_refine_ls_shift/su_mean 0.000
_refine_ls_structure_factor_coef Fsqd
_refine_ls_weighting_details 'w=1/[\s^2^(Fo^2^)+(0.0375P)^2^+1.0830P] where P=(Fo^2^+2Fc^2^)/3'
_refine_ls_weighting_scheme calc
_refine_ls_wR_factor_gt 0.0766
_refine_ls_wR_factor_ref 0.0786
_reflns_Friedel_coverage 0.000
_reflns_number_gt 12827
_reflns_number_total 14072
_reflns_threshold_expression 'I > 2\s(I)'
_cod_data_source_file d5cc05205j2.cif
_cod_data_source_block 1
_cod_depositor_comments 'Adding full bibliography for 7135086--7135089.cif.'
_cod_database_code 7135087
_shelx_shelxl_version_number 2019/1
_shelx_space_group_comment
;
The symmetry employed for this shelxl refinement is uniquely defined
by the following loop, which should always be used as a source of
symmetry information in preference to the above space-group names.
They are only intended as comments.
;
_shelx_estimated_absorpt_t_max 0.911
_shelx_estimated_absorpt_t_min 0.789
_olex2_refinement_description
;
1.a Secondary CH2 refined with riding coordinates:
 C37(H37A,H37B), C32(H32A,H32B), C30(H30A,H30B), C36(H36A,H36B), C38(H38A,
 H38B), C33(H33A,H33B), C31(H31A,H31B), C39(H39A,H39B), C22(H22A,H22B),
 C23(H23A,H23B), C24(H24A,H24B), C25(H25A,H25B), C28(H28A,H28B), C29(H29A,H29B),
  C27(H27A,H27B), C35(H35A,H35B), C26(H26A,H26B), C34(H34A,H34B)
1.b Aromatic/amide H refined with riding coordinates:
 C17(H17), C15(H15)
1.c Idealised Me refined as rotating group:
 C8(H8A,H8B,H8C), C7(H7A,H7B,H7C), C9(H9A,H9B,H9C), C11(H11A,H11B,H11C),
 C5(H5A,H5B,H5C), C2(H2A,H2B,H2C), C3(H3A,H3B,H3C), C10(H10A,H10B,H10C),
 C12(H12A,H12B,H12C), C4(H4A,H4B,H4C), C21(H21A,H21B,H21C), C1(H1A,H1B,H1C),
 C6(H6A,H6B,H6C), C20(H20A,H20B,H20C), C19(H19A,H19B,H19C)
;
_olex2_submission_special_instructions 'No special instructions were received'

loop_
_space_group_symop_operation_xyz
'x, y, z'
'-x, -y, -z'

loop_
_atom_site_label
_atom_site_type_symbol
_atom_site_fract_x
_atom_site_fract_y
_atom_site_fract_z
_atom_site_U_iso_or_equiv
_atom_site_adp_type
_atom_site_occupancy
_atom_site_site_symmetry_order
_atom_site_calc_flag
_atom_site_refinement_flags_posn
_atom_site_refinement_flags_adp
_atom_site_refinement_flags_occupancy
_atom_site_disorder_assembly
_atom_site_disorder_group
Fe1 Fe 0.51382(2) 0.37231(2) 0.23413(2) 0.01658(4) Uani 1 1 d . . . . .
K1 K 0.15401(2) 0.83331(2) 0.24215(2) 0.01918(5) Uani 1 1 d . . . . .
Si4 Si 0.27626(2) 0.40288(2) 0.19835(2) 0.01777(6) Uani 1 1 d . . . . .
Si2 Si 0.71969(3) 0.25910(3) 0.25155(2) 0.02075(7) Uani 1 1 d . . . . .
Si3 Si 0.36588(3) 0.19086(3) 0.10234(2) 0.02013(7) Uani 1 1 d . . . . .
Si1 Si 0.54551(3) 0.25734(3) 0.36117(2) 0.02398(7) Uani 1 1 d . . . . .
O4 O -0.01710(7) 0.67311(7) 0.17502(6) 0.02781(19) Uani 1 1 d . . . . .
O1 O 0.29975(7) 0.75218(7) 0.13084(6) 0.02573(18) Uani 1 1 d . . . . .
O3 O 0.07526(7) 0.70928(8) 0.33366(6) 0.0307(2) Uani 1 1 d . . . . .
O6 O 0.07674(7) 0.98706(7) 0.17592(5) 0.02419(17) Uani 1 1 d . . . . .
O2 O 0.37034(7) 0.85182(8) 0.29656(6) 0.02843(19) Uani 1 1 d . . . . .
O5 O 0.10197(8) 1.04028(7) 0.34677(6) 0.02840(19) Uani 1 1 d . . . . .
N1 N 0.59581(7) 0.28623(8) 0.28279(6) 0.01863(18) Uani 1 1 d . . . . .
N2 N 0.37061(7) 0.31195(8) 0.18104(6) 0.01840(18) Uani 1 1 d . . . . .
N5 N 0.08294(9) 0.76401(8) 0.06478(6) 0.0244(2) Uani 1 1 d . . . . .
N3 N 0.56889(8) 0.49851(9) 0.23599(8) 0.0291(2) Uani 1 1 d . . . . .
N4 N 0.22052(10) 0.90458(10) 0.41989(7) 0.0335(3) Uani 1 1 d . . . . .
C13 C 0.62240(9) 0.59115(9) 0.23982(7) 0.0189(2) Uani 1 1 d . . . . .
C18 C 0.64312(10) 0.61224(10) 0.16802(7) 0.0228(2) Uani 1 1 d . . . . .
C37 C 0.02895(10) 1.07506(9) 0.23095(8) 0.0251(2) Uani 1 1 d . . . . .
H37A H -0.042332 1.049419 0.240863 0.030 Uiso 1 1 calc R U . . .
H37B H 0.019905 1.132454 0.207326 0.030 Uiso 1 1 calc R U . . .
C8 C 0.30865(10) 0.52174(10) 0.29534(8) 0.0275(3) Uani 1 1 d . . . . .
H8A H 0.312340 0.496202 0.341409 0.041 Uiso 1 1 calc R U . . .
H8B H 0.252973 0.572186 0.301480 0.041 Uiso 1 1 calc R U . . .
H8C H 0.377594 0.559095 0.293926 0.041 Uiso 1 1 calc R U . . .
C7 C 0.25882(11) 0.46204(11) 0.11569(9) 0.0288(3) Uani 1 1 d . . . . .
H7A H 0.326387 0.500210 0.112315 0.043 Uiso 1 1 calc R U . . .
H7B H 0.203625 0.513279 0.128191 0.043 Uiso 1 1 calc R U . . .
H7C H 0.237366 0.403432 0.063528 0.043 Uiso 1 1 calc R U . . .
C14 C 0.65963(10) 0.67211(12) 0.31608(8) 0.0282(3) Uani 1 1 d . . . . .
C9 C 0.14133(10) 0.34091(11) 0.20771(9) 0.0276(3) Uani 1 1 d . . . . .
H9A H 0.109633 0.293032 0.153787 0.041 Uiso 1 1 calc R U . . .
H9B H 0.094740 0.398828 0.230676 0.041 Uiso 1 1 calc R U . . .
H9C H 0.149531 0.298668 0.243533 0.041 Uiso 1 1 calc R U . . .
C32 C 0.16326(12) 0.69669(11) 0.02035(8) 0.0330(3) Uani 1 1 d . . . . .
H32A H 0.149586 0.685425 -0.038173 0.040 Uiso 1 1 calc R U . . .
H32B H 0.154911 0.624551 0.026050 0.040 Uiso 1 1 calc R U . . .
C11 C 0.40147(12) 0.07704(10) 0.13664(9) 0.0334(3) Uani 1 1 d . . . . .
H11A H 0.470743 0.096740 0.169221 0.050 Uiso 1 1 calc R U . . .
H11B H 0.405569 0.011304 0.089045 0.050 Uiso 1 1 calc R U . . .
H11C H 0.346790 0.063336 0.169671 0.050 Uiso 1 1 calc R U . . .
C30 C -0.03034(11) 0.61885(11) 0.08972(9) 0.0319(3) Uani 1 1 d . . . . .
H30A H -0.101138 0.577023 0.073576 0.038 Uiso 1 1 calc R U . . .
H30B H 0.025032 0.567229 0.073050 0.038 Uiso 1 1 calc R U . . .
C36 C 0.09883(10) 1.11998(10) 0.30918(9) 0.0284(3) Uani 1 1 d . . . . .
H36A H 0.171799 1.139974 0.298628 0.034 Uiso 1 1 calc R U . . .
H36B H 0.070570 1.186242 0.345800 0.034 Uiso 1 1 calc R U . . .
C5 C 0.81831(11) 0.24684(15) 0.33251(9) 0.0385(3) Uani 1 1 d . . . . .
H5A H 0.821988 0.312743 0.381113 0.058 Uiso 1 1 calc R U . . .
H5B H 0.888885 0.237824 0.312206 0.058 Uiso 1 1 calc R U . . .
H5C H 0.795389 0.183582 0.346341 0.058 Uiso 1 1 calc R U . . .
C38 C 0.01675(11) 0.94750(10) 0.09847(8) 0.0283(3) Uani 1 1 d . . . . .
H38A H 0.008928 1.007530 0.077442 0.034 Uiso 1 1 calc R U . . .
H38B H -0.055382 0.917828 0.103316 0.034 Uiso 1 1 calc R U . . .
C16 C 0.73685(11) 0.78684(11) 0.24884(11) 0.0365(3) Uani 1 1 d . . . . .
C17 C 0.69865(11) 0.70937(11) 0.17441(9) 0.0316(3) Uani 1 1 d . . . . .
H17 H 0.710862 0.723156 0.126113 0.038 Uiso 1 1 calc R U . . .
C33 C 0.27667(12) 0.74465(11) 0.04890(8) 0.0317(3) Uani 1 1 d . . . . .
H33A H 0.326266 0.698009 0.014043 0.038 Uiso 1 1 calc R U . . .
H33B H 0.285998 0.817784 0.045033 0.038 Uiso 1 1 calc R U . . .
C31 C -0.02138(11) 0.70072(11) 0.04793(9) 0.0309(3) Uani 1 1 d . . . . .
H31A H -0.035492 0.662052 -0.011544 0.037 Uiso 1 1 calc R U . . .
H31B H -0.077285 0.751571 0.065178 0.037 Uiso 1 1 calc R U . . .
C39 C 0.07401(12) 0.85972(11) 0.04088(8) 0.0310(3) Uani 1 1 d . . . . .
H39A H 0.035508 0.836516 -0.014159 0.037 Uiso 1 1 calc R U . . .
H39B H 0.146553 0.890209 0.037833 0.037 Uiso 1 1 calc R U . . .
C2 C 0.61038(12) 0.34818(14) 0.46334(8) 0.0371(3) Uani 1 1 d . . . . .
H2A H 0.686837 0.338558 0.466640 0.056 Uiso 1 1 calc R U . . .
H2B H 0.577793 0.329296 0.506141 0.056 Uiso 1 1 calc R U . . .
H2C H 0.600398 0.424124 0.470599 0.056 Uiso 1 1 calc R U . . .
C22 C 0.40912(10) 0.78820(12) 0.15849(9) 0.0313(3) Uani 1 1 d . . . . .
H22A H 0.423600 0.864391 0.161812 0.038 Uiso 1 1 calc R U . . .
H22B H 0.455448 0.742495 0.119677 0.038 Uiso 1 1 calc R U . . .
C23 C 0.43277(10) 0.78043(12) 0.24029(9) 0.0319(3) Uani 1 1 d . . . . .
H23A H 0.415696 0.704777 0.237400 0.038 Uiso 1 1 calc R U . . .
H23B H 0.509575 0.800732 0.258578 0.038 Uiso 1 1 calc R U . . .
C24 C 0.40093(12) 0.85833(13) 0.37701(10) 0.0384(3) Uani 1 1 d . . . . .
H24A H 0.477764 0.882894 0.391330 0.046 Uiso 1 1 calc R U . . .
H24B H 0.388777 0.785849 0.381628 0.046 Uiso 1 1 calc R U . . .
C15 C 0.71614(11) 0.76617(12) 0.31835(10) 0.0361(3) Uani 1 1 d . . . . .
H15 H 0.741848 0.818861 0.369777 0.043 Uiso 1 1 calc R U . . .
C3 C 0.55984(13) 0.11284(13) 0.35396(11) 0.0409(4) Uani 1 1 d . . . . .
H3A H 0.519782 0.062960 0.303904 0.061 Uiso 1 1 calc R U . . .
H3B H 0.531806 0.101213 0.401095 0.061 Uiso 1 1 calc R U . . .
H3C H 0.635394 0.099142 0.353117 0.061 Uiso 1 1 calc R U . . .
C25 C 0.33548(13) 0.93785(13) 0.43398(9) 0.0422(4) Uani 1 1 d . . . . .
H25A H 0.360413 0.946768 0.490669 0.051 Uiso 1 1 calc R U . . .
H25B H 0.347687 1.009432 0.427891 0.051 Uiso 1 1 calc R U . . .
C10 C 0.45795(15) 0.19809(13) 0.02534(10) 0.0437(4) Uani 1 1 d . . . . .
H10A H 0.438613 0.255205 0.004534 0.066 Uiso 1 1 calc R U . . .
H10B H 0.452004 0.128022 -0.019716 0.066 Uiso 1 1 calc R U . . .
H10C H 0.531519 0.214850 0.050794 0.066 Uiso 1 1 calc R U . . .
C28 C -0.02889(12) 0.65677(16) 0.30480(11) 0.0455(4) Uani 1 1 d . . . . .
H28A H -0.081919 0.711453 0.317504 0.055 Uiso 1 1 calc R U . . .
H28B H -0.045464 0.604799 0.332495 0.055 Uiso 1 1 calc R U . . .
C12 C 0.23018(13) 0.14366(13) 0.04433(10) 0.0439(4) Uani 1 1 d . . . . .
H12A H 0.180086 0.128481 0.079974 0.066 Uiso 1 1 calc R U . . .
H12B H 0.235033 0.077375 -0.002651 0.066 Uiso 1 1 calc R U . . .
H12C H 0.204839 0.200584 0.025508 0.066 Uiso 1 1 calc R U . . .
C29 C -0.03584(12) 0.59787(13) 0.21544(11) 0.0435(4) Uani 1 1 d . . . . .
H29A H 0.017801 0.543814 0.202610 0.052 Uiso 1 1 calc R U . . .
H29B H -0.107469 0.558569 0.196169 0.052 Uiso 1 1 calc R U . . .
C4 C 0.78490(12) 0.36839(14) 0.22105(12) 0.0452(4) Uani 1 1 d . . . . .
H4A H 0.742440 0.374376 0.174290 0.068 Uiso 1 1 calc R U . . .
H4B H 0.856745 0.350224 0.206224 0.068 Uiso 1 1 calc R U . . .
H4C H 0.789674 0.437836 0.266662 0.068 Uiso 1 1 calc R U . . .
C27 C 0.08723(15) 0.75713(15) 0.41970(10) 0.0464(4) Uani 1 1 d . . . . .
H27A H 0.075454 0.700221 0.443747 0.056 Uiso 1 1 calc R U . . .
H27B H 0.033435 0.810172 0.437995 0.056 Uiso 1 1 calc R U . . .
C21 C 0.60097(15) 0.52998(15) 0.08759(9) 0.0464(4) Uani 1 1 d . . . . .
H21A H 0.615801 0.457250 0.086412 0.070 Uiso 1 1 calc R U . . .
H21B H 0.635653 0.545610 0.044283 0.070 Uiso 1 1 calc R U . . .
H21C H 0.523744 0.533002 0.079214 0.070 Uiso 1 1 calc R U . . .
C35 C 0.15811(15) 1.08357(13) 0.42551(9) 0.0430(4) Uani 1 1 d . . . . .
H35A H 0.122626 1.145916 0.460340 0.052 Uiso 1 1 calc R U . . .
H35B H 0.232025 1.109711 0.421605 0.052 Uiso 1 1 calc R U . . .
C26 C 0.19724(15) 0.81355(14) 0.44797(9) 0.0429(4) Uani 1 1 d . . . . .
H26A H 0.206139 0.841182 0.508203 0.051 Uiso 1 1 calc R U . . .
H26B H 0.250077 0.759779 0.428501 0.051 Uiso 1 1 calc R U . . .
C1 C 0.39971(11) 0.27584(16) 0.36531(10) 0.0432(4) Uani 1 1 d . . . . .
H1A H 0.388600 0.352572 0.376678 0.065 Uiso 1 1 calc R U . . .
H1B H 0.373202 0.253205 0.408495 0.065 Uiso 1 1 calc R U . . .
H1C H 0.360974 0.231423 0.312935 0.065 Uiso 1 1 calc R U . . .
C34 C 0.15980(17) 0.99633(14) 0.46246(9) 0.0472(4) Uani 1 1 d . . . . .
H34A H 0.190936 1.029289 0.519717 0.057 Uiso 1 1 calc R U . . .
H34B H 0.085402 0.968135 0.462815 0.057 Uiso 1 1 calc R U . . .
C6 C 0.71724(13) 0.12929(14) 0.16228(11) 0.0475(4) Uani 1 1 d . . . . .
H6A H 0.687914 0.068676 0.176784 0.071 Uiso 1 1 calc R U . . .
H6B H 0.790001 0.116843 0.147135 0.071 Uiso 1 1 calc R U . . .
H6C H 0.672533 0.134455 0.116214 0.071 Uiso 1 1 calc R U . . .
C20 C 0.80207(15) 0.88931(14) 0.25352(17) 0.0674(7) Uani 1 1 d . . . . .
H20A H 0.877925 0.876767 0.253770 0.101 Uiso 1 1 calc R U . . .
H20B H 0.790327 0.948649 0.303539 0.101 Uiso 1 1 calc R U . . .
H20C H 0.780210 0.908872 0.206288 0.101 Uiso 1 1 calc R U . . .
C19 C 0.63766(16) 0.6517(2) 0.39247(10) 0.0615(6) Uani 1 1 d . . . . .
H19A H 0.660743 0.717193 0.439824 0.092 Uiso 1 1 calc R U . . .
H19B H 0.676898 0.591153 0.395988 0.092 Uiso 1 1 calc R U . . .
H19C H 0.561002 0.633422 0.391477 0.092 Uiso 1 1 calc R U . . .

loop_
_atom_site_aniso_label
_atom_site_aniso_U_11
_atom_site_aniso_U_22
_atom_site_aniso_U_33
_atom_site_aniso_U_23
_atom_site_aniso_U_13
_atom_site_aniso_U_12
Fe1 0.01357(8) 0.01750(8) 0.02135(8) 0.01072(6) 0.00004(6) 0.00016(5)
K1 0.01710(11) 0.02048(11) 0.02019(11) 0.00756(9) 0.00064(8) 0.00253(8)
Si4 0.01550(14) 0.01629(14) 0.02385(15) 0.01022(12) 0.00026(11) 0.00193(10)
Si2 0.01592(14) 0.02579(16) 0.02277(16) 0.01069(13) 0.00270(12) 0.00524(11)
Si3 0.01922(15) 0.01802(14) 0.02203(15) 0.00606(12) -0.00091(12) 0.00266(11)
Si1 0.01744(15) 0.03571(18) 0.02709(17) 0.02146(15) 0.00231(12) 0.00223(13)
O4 0.0227(4) 0.0263(4) 0.0396(5) 0.0205(4) -0.0038(4) -0.0044(3)
O1 0.0217(4) 0.0280(4) 0.0307(5) 0.0131(4) 0.0075(3) 0.0042(3)
O3 0.0252(5) 0.0399(5) 0.0357(5) 0.0232(4) 0.0067(4) 0.0051(4)
O6 0.0228(4) 0.0208(4) 0.0289(4) 0.0097(3) -0.0028(3) 0.0025(3)
O2 0.0204(4) 0.0311(5) 0.0358(5) 0.0153(4) -0.0042(4) 0.0039(3)
O5 0.0319(5) 0.0231(4) 0.0275(5) 0.0058(4) -0.0007(4) 0.0049(4)
N1 0.0151(4) 0.0229(5) 0.0218(5) 0.0127(4) 0.0015(3) 0.0025(3)
N2 0.0152(4) 0.0177(4) 0.0219(5) 0.0071(4) -0.0020(3) 0.0020(3)
N5 0.0278(5) 0.0211(5) 0.0247(5) 0.0095(4) -0.0021(4) 0.0004(4)
N3 0.0190(5) 0.0285(5) 0.0476(7) 0.0248(5) -0.0029(4) -0.0016(4)
N4 0.0437(7) 0.0343(6) 0.0215(5) 0.0084(5) -0.0017(5) 0.0098(5)
C13 0.0137(5) 0.0204(5) 0.0258(6) 0.0122(4) 0.0015(4) 0.0017(4)
C18 0.0215(6) 0.0263(6) 0.0239(6) 0.0114(5) 0.0064(4) 0.0065(4)
C37 0.0198(5) 0.0172(5) 0.0386(7) 0.0113(5) -0.0018(5) 0.0010(4)
C8 0.0270(6) 0.0207(5) 0.0328(7) 0.0068(5) 0.0023(5) 0.0040(5)
C7 0.0272(6) 0.0298(6) 0.0365(7) 0.0217(6) -0.0014(5) 0.0022(5)
C14 0.0186(6) 0.0407(7) 0.0237(6) 0.0102(5) 0.0006(4) -0.0004(5)
C9 0.0197(6) 0.0272(6) 0.0397(7) 0.0166(5) 0.0035(5) 0.0016(4)
C32 0.0430(8) 0.0277(6) 0.0229(6) 0.0021(5) 0.0038(5) 0.0036(6)
C11 0.0391(8) 0.0188(6) 0.0408(8) 0.0103(5) -0.0040(6) 0.0023(5)
C30 0.0272(6) 0.0236(6) 0.0430(8) 0.0138(6) -0.0125(6) -0.0057(5)
C36 0.0251(6) 0.0186(5) 0.0380(7) 0.0067(5) -0.0024(5) 0.0011(4)
C5 0.0216(6) 0.0641(10) 0.0330(7) 0.0199(7) 0.0010(5) 0.0135(6)
C38 0.0329(7) 0.0256(6) 0.0301(6) 0.0164(5) -0.0064(5) 0.0017(5)
C16 0.0208(6) 0.0195(6) 0.0713(11) 0.0169(6) 0.0123(6) 0.0022(5)
C17 0.0265(6) 0.0366(7) 0.0466(8) 0.0300(6) 0.0150(6) 0.0092(5)
C33 0.0372(7) 0.0311(7) 0.0266(6) 0.0076(5) 0.0134(5) 0.0065(5)
C31 0.0306(7) 0.0276(6) 0.0323(7) 0.0118(5) -0.0128(5) -0.0033(5)
C39 0.0422(8) 0.0292(6) 0.0253(6) 0.0154(5) -0.0012(5) 0.0014(5)
C2 0.0363(8) 0.0540(9) 0.0240(6) 0.0163(6) 0.0058(6) 0.0085(6)
C22 0.0189(6) 0.0356(7) 0.0492(8) 0.0251(6) 0.0107(5) 0.0074(5)
C23 0.0179(6) 0.0361(7) 0.0506(8) 0.0256(6) 0.0043(5) 0.0078(5)
C24 0.0314(7) 0.0423(8) 0.0405(8) 0.0168(7) -0.0146(6) 0.0026(6)
C15 0.0210(6) 0.0304(7) 0.0426(8) -0.0039(6) 0.0008(5) -0.0033(5)
C3 0.0394(8) 0.0428(8) 0.0528(9) 0.0357(8) -0.0068(7) -0.0053(6)
C25 0.0480(9) 0.0399(8) 0.0308(7) 0.0070(6) -0.0177(7) 0.0007(7)
C10 0.0590(10) 0.0366(8) 0.0341(8) 0.0076(6) 0.0209(7) 0.0038(7)
C28 0.0246(7) 0.0707(11) 0.0623(11) 0.0505(10) 0.0058(7) -0.0010(7)
C12 0.0350(8) 0.0328(7) 0.0457(9) -0.0049(6) -0.0189(7) 0.0060(6)
C29 0.0315(7) 0.0452(8) 0.0671(11) 0.0427(8) -0.0130(7) -0.0149(6)
C4 0.0268(7) 0.0533(9) 0.0754(12) 0.0422(9) 0.0257(7) 0.0138(6)
C27 0.0556(10) 0.0592(10) 0.0370(8) 0.0296(8) 0.0157(7) 0.0105(8)
C21 0.0511(10) 0.0564(10) 0.0243(7) 0.0056(7) 0.0042(7) 0.0010(8)
C35 0.0591(10) 0.0332(7) 0.0262(7) -0.0027(6) -0.0042(7) 0.0144(7)
C26 0.0587(10) 0.0510(9) 0.0249(7) 0.0210(7) -0.0013(7) 0.0098(8)
C1 0.0216(6) 0.0824(12) 0.0462(9) 0.0466(9) 0.0104(6) 0.0086(7)
C34 0.0716(12) 0.0475(9) 0.0195(7) 0.0052(6) 0.0053(7) 0.0215(8)
C6 0.0329(8) 0.0493(9) 0.0431(9) -0.0063(7) -0.0008(7) 0.0154(7)
C20 0.0418(10) 0.0284(8) 0.137(2) 0.0334(11) 0.0210(11) -0.0033(7)
C19 0.0489(10) 0.1090(17) 0.0258(8) 0.0272(9) -0.0019(7) -0.0145(10)

loop_
_atom_type_symbol
_atom_type_description
_atom_type_scat_dispersion_real
_atom_type_scat_dispersion_imag
_atom_type_scat_source
C C 0.0033 0.0016 'International Tables Vol C Tables 4.2.6.8 and 6.1.1.4'
H H 0.0000 0.0000 'International Tables Vol C Tables 4.2.6.8 and 6.1.1.4'
Fe Fe 0.3463 0.8444 'International Tables Vol C Tables 4.2.6.8 and 6.1.1.4'
K K 0.2009 0.2494 'International Tables Vol C Tables 4.2.6.8 and 6.1.1.4'
N N 0.0061 0.0033 'International Tables Vol C Tables 4.2.6.8 and 6.1.1.4'
O O 0.0106 0.0060 'International Tables Vol C Tables 4.2.6.8 and 6.1.1.4'
Si Si 0.0817 0.0704 'International Tables Vol C Tables 4.2.6.8 and 6.1.1.4'

loop_
_geom_angle_atom_site_label_1
_geom_angle_atom_site_label_2
_geom_angle_atom_site_label_3
_geom_angle
_geom_angle_site_symmetry_1
_geom_angle_site_symmetry_3
_geom_angle_publ_flag
N1 Fe1 N2 118.10(4) . . ?
N3 Fe1 N1 120.30(5) . . ?
N3 Fe1 N2 121.58(4) . . ?
O4 K1 O3 59.77(3) . . ?
O4 K1 O6 96.69(3) . . ?
O4 K1 O5 116.36(3) . . ?
O4 K1 N5 60.60(3) . . ?
O4 K1 N4 118.93(3) . . ?
O1 K1 O4 99.84(3) . . ?
O1 K1 O3 120.38(3) . . ?
O1 K1 O6 97.14(3) . . ?
O1 K1 O2 60.63(3) . . ?
O1 K1 O5 137.83(3) . . ?
O1 K1 N5 61.14(3) . . ?
O1 K1 N4 120.06(3) . . ?
O3 K1 O6 137.28(3) . . ?
O3 K1 O5 97.21(3) . . ?
O3 K1 N5 119.33(3) . . ?
O3 K1 N4 60.45(3) . . ?
O6 K1 O5 59.55(3) . . ?
O6 K1 N5 59.89(3) . . ?
O6 K1 N4 119.33(3) . . ?
O2 K1 O4 139.81(3) . . ?
O2 K1 O3 98.08(3) . . ?
O2 K1 O6 119.14(3) . . ?
O2 K1 O5 98.30(3) . . ?
O2 K1 N5 120.88(3) . . ?
O2 K1 N4 60.27(3) . . ?
O5 K1 N5 118.18(3) . . ?
O5 K1 N4 60.86(3) . . ?
N4 K1 N5 178.77(3) . . ?
N2 Si4 C8 112.92(5) . . ?
N2 Si4 C7 112.56(6) . . ?
N2 Si4 C9 112.42(5) . . ?
C8 Si4 C7 105.78(6) . . ?
C8 Si4 C9 105.20(6) . . ?
C7 Si4 C9 107.41(6) . . ?
N1 Si2 C5 113.77(6) . . ?
N1 Si2 C4 113.05(6) . . ?
N1 Si2 C6 112.54(6) . . ?
C4 Si2 C5 104.00(8) . . ?
C4 Si2 C6 106.61(9) . . ?
C6 Si2 C5 106.17(8) . . ?
N2 Si3 C11 112.54(6) . . ?
N2 Si3 C10 111.44(6) . . ?
N2 Si3 C12 114.14(6) . . ?
C11 Si3 C10 107.99(8) . . ?
C11 Si3 C12 104.58(7) . . ?
C10 Si3 C12 105.61(9) . . ?
N1 Si1 C2 112.70(6) . . ?
N1 Si1 C3 112.78(7) . . ?
N1 Si1 C1 112.33(6) . . ?
C2 Si1 C3 107.27(7) . . ?
C1 Si1 C2 105.26(8) . . ?
C1 Si1 C3 105.95(8) . . ?
C30 O4 K1 118.56(7) . . ?
C30 O4 C29 110.28(11) . . ?
C29 O4 K1 116.85(8) . . ?
C33 O1 K1 119.50(7) . . ?
C33 O1 C22 111.22(10) . . ?
C22 O1 K1 116.17(8) . . ?
C28 O3 K1 114.22(8) . . ?
C27 O3 K1 118.21(9) . . ?
C27 O3 C28 111.28(12) . . ?
C37 O6 K1 115.46(7) . . ?
C38 O6 K1 118.44(7) . . ?
C38 O6 C37 110.75(9) . . ?
C23 O2 K1 114.28(8) . . ?
C24 O2 K1 119.90(8) . . ?
C24 O2 C23 110.96(10) . . ?
C36 O5 K1 113.89(7) . . ?
C35 O5 K1 117.10(8) . . ?
C35 O5 C36 111.13(11) . . ?
Si2 N1 Fe1 117.02(5) . . ?
Si1 N1 Fe1 117.62(5) . . ?
Si1 N1 Si2 124.89(6) . . ?
Si4 N2 Fe1 115.09(5) . . ?
Si4 N2 Si3 126.61(6) . . ?
Si3 N2 Fe1 115.16(5) . . ?
C32 N5 K1 107.37(8) . . ?
C32 N5 C31 110.32(10) . . ?
C32 N5 C39 110.22(11) . . ?
C31 N5 K1 109.29(8) . . ?
C39 N5 K1 110.16(7) . . ?
C39 N5 C31 109.46(10) . . ?
C13 N3 Fe1 173.03(9) . . ?
C25 N4 K1 108.90(9) . . ?
C25 N4 C26 109.94(12) . . ?
C25 N4 C34 110.53(13) . . ?
C26 N4 K1 109.07(9) . . ?
C26 N4 C34 110.01(13) . . ?
C34 N4 K1 108.36(8) . . ?
N3 C13 C18 121.31(11) . . ?
N3 C13 C14 120.78(11) . . ?
C14 C13 C18 117.91(11) . . ?
C13 C18 C21 118.57(12) . . ?
C17 C18 C13 119.66(12) . . ?
C17 C18 C21 121.74(13) . . ?
O6 C37 H37A 109.9 . . ?
O6 C37 H37B 109.9 . . ?
O6 C37 C36 109.06(10) . . ?
H37A C37 H37B 108.3 . . ?
C36 C37 H37A 109.9 . . ?
C36 C37 H37B 109.9 . . ?
Si4 C8 H8A 109.5 . . ?
Si4 C8 H8B 109.5 . . ?
Si4 C8 H8C 109.5 . . ?
H8A C8 H8B 109.5 . . ?
H8A C8 H8C 109.5 . . ?
H8B C8 H8C 109.5 . . ?
Si4 C7 H7A 109.5 . . ?
Si4 C7 H7B 109.5 . . ?
Si4 C7 H7C 109.5 . . ?
H7A C7 H7B 109.5 . . ?
H7A C7 H7C 109.5 . . ?
H7B C7 H7C 109.5 . . ?
C13 C14 C19 118.65(14) . . ?
C15 C14 C13 119.65(12) . . ?
C15 C14 C19 121.69(14) . . ?
Si4 C9 H9A 109.5 . . ?
Si4 C9 H9B 109.5 . . ?
Si4 C9 H9C 109.5 . . ?
H9A C9 H9B 109.5 . . ?
H9A C9 H9C 109.5 . . ?
H9B C9 H9C 109.5 . . ?
N5 C32 H32A 108.7 . . ?
N5 C32 H32B 108.7 . . ?
N5 C32 C33 114.03(11) . . ?
H32A C32 H32B 107.6 . . ?
C33 C32 H32A 108.7 . . ?
C33 C32 H32B 108.7 . . ?
Si3 C11 H11A 109.5 . . ?
Si3 C11 H11B 109.5 . . ?
Si3 C11 H11C 109.5 . . ?
H11A C11 H11B 109.5 . . ?
H11A C11 H11C 109.5 . . ?
H11B C11 H11C 109.5 . . ?
O4 C30 H30A 109.7 . . ?
O4 C30 H30B 109.7 . . ?
O4 C30 C31 109.64(10) . . ?
H30A C30 H30B 108.2 . . ?
C31 C30 H30A 109.7 . . ?
C31 C30 H30B 109.7 . . ?
O5 C36 C37 109.28(10) . . ?
O5 C36 H36A 109.8 . . ?
O5 C36 H36B 109.8 . . ?
C37 C36 H36A 109.8 . . ?
C37 C36 H36B 109.8 . . ?
H36A C36 H36B 108.3 . . ?
Si2 C5 H5A 109.5 . . ?
Si2 C5 H5B 109.5 . . ?
Si2 C5 H5C 109.5 . . ?
H5A C5 H5B 109.5 . . ?
H5A C5 H5C 109.5 . . ?
H5B C5 H5C 109.5 . . ?
O6 C38 H38A 109.9 . . ?
O6 C38 H38B 109.9 . . ?
O6 C38 C39 108.87(10) . . ?
H38A C38 H38B 108.3 . . ?
C39 C38 H38A 109.9 . . ?
C39 C38 H38B 109.9 . . ?
C17 C16 C20 120.80(17) . . ?
C15 C16 C17 117.95(12) . . ?
C15 C16 C20 121.22(17) . . ?
C18 C17 H17 118.9 . . ?
C16 C17 C18 122.15(13) . . ?
C16 C17 H17 118.9 . . ?
O1 C33 C32 109.05(11) . . ?
O1 C33 H33A 109.9 . . ?
O1 C33 H33B 109.9 . . ?
C32 C33 H33A 109.9 . . ?
C32 C33 H33B 109.9 . . ?
H33A C33 H33B 108.3 . . ?
N5 C31 C30 114.22(10) . . ?
N5 C31 H31A 108.7 . . ?
N5 C31 H31B 108.7 . . ?
C30 C31 H31A 108.7 . . ?
C30 C31 H31B 108.7 . . ?
H31A C31 H31B 107.6 . . ?
N5 C39 C38 113.53(11) . . ?
N5 C39 H39A 108.9 . . ?
N5 C39 H39B 108.9 . . ?
C38 C39 H39A 108.9 . . ?
C38 C39 H39B 108.9 . . ?
H39A C39 H39B 107.7 . . ?
Si1 C2 H2A 109.5 . . ?
Si1 C2 H2B 109.5 . . ?
Si1 C2 H2C 109.5 . . ?
H2A C2 H2B 109.5 . . ?
H2A C2 H2C 109.5 . . ?
H2B C2 H2C 109.5 . . ?
O1 C22 H22A 109.9 . . ?
O1 C22 H22B 109.9 . . ?
O1 C22 C23 109.13(10) . . ?
H22A C22 H22B 108.3 . . ?
C23 C22 H22A 109.9 . . ?
C23 C22 H22B 109.9 . . ?
O2 C23 C22 109.16(10) . . ?
O2 C23 H23A 109.8 . . ?
O2 C23 H23B 109.8 . . ?
C22 C23 H23A 109.8 . . ?
C22 C23 H23B 109.8 . . ?
H23A C23 H23B 108.3 . . ?
O2 C24 H24A 110.0 . . ?
O2 C24 H24B 110.0 . . ?
O2 C24 C25 108.64(11) . . ?
H24A C24 H24B 108.3 . . ?
C25 C24 H24A 110.0 . . ?
C25 C24 H24B 110.0 . . ?
C14 C15 C16 122.66(13) . . ?
C14 C15 H15 118.7 . . ?
C16 C15 H15 118.7 . . ?
Si1 C3 H3A 109.5 . . ?
Si1 C3 H3B 109.5 . . ?
Si1 C3 H3C 109.5 . . ?
H3A C3 H3B 109.5 . . ?
H3A C3 H3C 109.5 . . ?
H3B C3 H3C 109.5 . . ?
N4 C25 C24 113.61(12) . . ?
N4 C25 H25A 108.8 . . ?
N4 C25 H25B 108.8 . . ?
C24 C25 H25A 108.8 . . ?
C24 C25 H25B 108.8 . . ?
H25A C25 H25B 107.7 . . ?
Si3 C10 H10A 109.5 . . ?
Si3 C10 H10B 109.5 . . ?
Si3 C10 H10C 109.5 . . ?
H10A C10 H10B 109.5 . . ?
H10A C10 H10C 109.5 . . ?
H10B C10 H10C 109.5 . . ?
O3 C28 H28A 109.6 . . ?
O3 C28 H28B 109.6 . . ?
O3 C28 C29 110.13(12) . . ?
H28A C28 H28B 108.1 . . ?
C29 C28 H28A 109.6 . . ?
C29 C28 H28B 109.6 . . ?
Si3 C12 H12A 109.5 . . ?
Si3 C12 H12B 109.5 . . ?
Si3 C12 H12C 109.5 . . ?
H12A C12 H12B 109.5 . . ?
H12A C12 H12C 109.5 . . ?
H12B C12 H12C 109.5 . . ?
O4 C29 C28 109.83(13) . . ?
O4 C29 H29A 109.7 . . ?
O4 C29 H29B 109.7 . . ?
C28 C29 H29A 109.7 . . ?
C28 C29 H29B 109.7 . . ?
H29A C29 H29B 108.2 . . ?
Si2 C4 H4A 109.5 . . ?
Si2 C4 H4B 109.5 . . ?
Si2 C4 H4C 109.5 . . ?
H4A C4 H4B 109.5 . . ?
H4A C4 H4C 109.5 . . ?
H4B C4 H4C 109.5 . . ?
O3 C27 H27A 109.7 . . ?
O3 C27 H27B 109.7 . . ?
O3 C27 C26 109.88(12) . . ?
H27A C27 H27B 108.2 . . ?
C26 C27 H27A 109.7 . . ?
C26 C27 H27B 109.7 . . ?
C18 C21 H21A 109.5 . . ?
C18 C21 H21B 109.5 . . ?
C18 C21 H21C 109.5 . . ?
H21A C21 H21B 109.5 . . ?
H21A C21 H21C 109.5 . . ?
H21B C21 H21C 109.5 . . ?
O5 C35 H35A 109.9 . . ?
O5 C35 H35B 109.9 . . ?
O5 C35 C34 109.14(13) . . ?
H35A C35 H35B 108.3 . . ?
C34 C35 H35A 109.9 . . ?
C34 C35 H35B 109.9 . . ?
N4 C26 C27 114.09(13) . . ?
N4 C26 H26A 108.7 . . ?
N4 C26 H26B 108.7 . . ?
C27 C26 H26A 108.7 . . ?
C27 C26 H26B 108.7 . . ?
H26A C26 H26B 107.6 . . ?
Si1 C1 H1A 109.5 . . ?
Si1 C1 H1B 109.5 . . ?
Si1 C1 H1C 109.5 . . ?
H1A C1 H1B 109.5 . . ?
H1A C1 H1C 109.5 . . ?
H1B C1 H1C 109.5 . . ?
N4 C34 C35 114.27(13) . . ?
N4 C34 H34A 108.7 . . ?
N4 C34 H34B 108.7 . . ?
C35 C34 H34A 108.7 . . ?
C35 C34 H34B 108.7 . . ?
H34A C34 H34B 107.6 . . ?
Si2 C6 H6A 109.5 . . ?
Si2 C6 H6B 109.5 . . ?
Si2 C6 H6C 109.5 . . ?
H6A C6 H6B 109.5 . . ?
H6A C6 H6C 109.5 . . ?
H6B C6 H6C 109.5 . . ?
C16 C20 H20A 109.5 . . ?
C16 C20 H20B 109.5 . . ?
C16 C20 H20C 109.5 . . ?
H20A C20 H20B 109.5 . . ?
H20A C20 H20C 109.5 . . ?
H20B C20 H20C 109.5 . . ?
C14 C19 H19A 109.5 . . ?
C14 C19 H19B 109.5 . . ?
C14 C19 H19C 109.5 . . ?
H19A C19 H19B 109.5 . . ?
H19A C19 H19C 109.5 . . ?
H19B C19 H19C 109.5 . . ?

loop_
_geom_bond_atom_site_label_1
_geom_bond_atom_site_label_2
_geom_bond_distance
_geom_bond_site_symmetry_2
_geom_bond_publ_flag
Fe1 N1 1.9442(9) . ?
Fe1 N2 1.9623(9) . ?
Fe1 N3 1.7525(10) . ?
K1 O4 2.8086(9) . ?
K1 O1 2.7616(9) . ?
K1 O3 2.8495(9) . ?
K1 O6 2.8510(9) . ?
K1 O2 2.7962(9) . ?
K1 O5 2.8514(9) . ?
K1 N5 2.9878(11) . ?
K1 N4 2.9804(12) . ?
Si4 N2 1.7038(10) . ?
Si4 C8 1.8713(13) . ?
Si4 C7 1.8816(13) . ?
Si4 C9 1.8868(13) . ?
Si2 N1 1.7079(10) . ?
Si2 C5 1.8827(14) . ?
Si2 C4 1.8705(15) . ?
Si2 C6 1.8735(16) . ?
Si3 N2 1.7045(10) . ?
Si3 C11 1.8669(13) . ?
Si3 C10 1.8682(15) . ?
Si3 C12 1.8845(15) . ?
Si1 N1 1.7061(10) . ?
Si1 C2 1.8767(15) . ?
Si1 C3 1.8829(15) . ?
Si1 C1 1.8716(14) . ?
O4 C30 1.4138(18) . ?
O4 C29 1.4256(15) . ?
O1 C33 1.4198(17) . ?
O1 C22 1.4265(16) . ?
O3 C28 1.4210(18) . ?
O3 C27 1.4171(19) . ?
O6 C37 1.4229(15) . ?
O6 C38 1.4217(15) . ?
O2 C23 1.4247(17) . ?
O2 C24 1.4142(17) . ?
O5 C36 1.4236(16) . ?
O5 C35 1.4200(17) . ?
N5 C32 1.4677(17) . ?
N5 C31 1.4697(17) . ?
N5 C39 1.4692(16) . ?
N3 C13 1.3377(15) . ?
N4 C25 1.468(2) . ?
N4 C26 1.470(2) . ?
N4 C34 1.4709(19) . ?
C13 C18 1.4235(16) . ?
C13 C14 1.4207(17) . ?
C18 C17 1.3872(18) . ?
C18 C21 1.491(2) . ?
C37 H37A 0.9900 . ?
C37 H37B 0.9900 . ?
C37 C36 1.4929(18) . ?
C8 H8A 0.9800 . ?
C8 H8B 0.9800 . ?
C8 H8C 0.9800 . ?
C7 H7A 0.9800 . ?
C7 H7B 0.9800 . ?
C7 H7C 0.9800 . ?
C14 C15 1.380(2) . ?
C14 C19 1.501(2) . ?
C9 H9A 0.9800 . ?
C9 H9B 0.9800 . ?
C9 H9C 0.9800 . ?
C32 H32A 0.9900 . ?
C32 H32B 0.9900 . ?
C32 C33 1.507(2) . ?
C11 H11A 0.9800 . ?
C11 H11B 0.9800 . ?
C11 H11C 0.9800 . ?
C30 H30A 0.9900 . ?
C30 H30B 0.9900 . ?
C30 C31 1.5060(19) . ?
C36 H36A 0.9900 . ?
C36 H36B 0.9900 . ?
C5 H5A 0.9800 . ?
C5 H5B 0.9800 . ?
C5 H5C 0.9800 . ?
C38 H38A 0.9900 . ?
C38 H38B 0.9900 . ?
C38 C39 1.5057(19) . ?
C16 C17 1.384(2) . ?
C16 C15 1.382(2) . ?
C16 C20 1.5129(19) . ?
C17 H17 0.9500 . ?
C33 H33A 0.9900 . ?
C33 H33B 0.9900 . ?
C31 H31A 0.9900 . ?
C31 H31B 0.9900 . ?
C39 H39A 0.9900 . ?
C39 H39B 0.9900 . ?
C2 H2A 0.9800 . ?
C2 H2B 0.9800 . ?
C2 H2C 0.9800 . ?
C22 H22A 0.9900 . ?
C22 H22B 0.9900 . ?
C22 C23 1.491(2) . ?
C23 H23A 0.9900 . ?
C23 H23B 0.9900 . ?
C24 H24A 0.9900 . ?
C24 H24B 0.9900 . ?
C24 C25 1.506(2) . ?
C15 H15 0.9500 . ?
C3 H3A 0.9800 . ?
C3 H3B 0.9800 . ?
C3 H3C 0.9800 . ?
C25 H25A 0.9900 . ?
C25 H25B 0.9900 . ?
C10 H10A 0.9800 . ?
C10 H10B 0.9800 . ?
C10 H10C 0.9800 . ?
C28 H28A 0.9900 . ?
C28 H28B 0.9900 . ?
C28 C29 1.486(3) . ?
C12 H12A 0.9800 . ?
C12 H12B 0.9800 . ?
C12 H12C 0.9800 . ?
C29 H29A 0.9900 . ?
C29 H29B 0.9900 . ?
C4 H4A 0.9800 . ?
C4 H4B 0.9800 . ?
C4 H4C 0.9800 . ?
C27 H27A 0.9900 . ?
C27 H27B 0.9900 . ?
C27 C26 1.501(3) . ?
C21 H21A 0.9800 . ?
C21 H21B 0.9800 . ?
C21 H21C 0.9800 . ?
C35 H35A 0.9900 . ?
C35 H35B 0.9900 . ?
C35 C34 1.505(2) . ?
C26 H26A 0.9900 . ?
C26 H26B 0.9900 . ?
C1 H1A 0.9800 . ?
C1 H1B 0.9800 . ?
C1 H1C 0.9800 . ?
C34 H34A 0.9900 . ?
C34 H34B 0.9900 . ?
C6 H6A 0.9800 . ?
C6 H6B 0.9800 . ?
C6 H6C 0.9800 . ?
C20 H20A 0.9800 . ?
C20 H20B 0.9800 . ?
C20 H20C 0.9800 . ?
C19 H19A 0.9800 . ?
C19 H19B 0.9800 . ?
C19 H19C 0.9800 . ?

loop_
_geom_torsion_atom_site_label_1
_geom_torsion_atom_site_label_2
_geom_torsion_atom_site_label_3
_geom_torsion_atom_site_label_4
_geom_torsion
_geom_torsion_site_symmetry_1
_geom_torsion_site_symmetry_2
_geom_torsion_site_symmetry_3
_geom_torsion_site_symmetry_4
_geom_torsion_publ_flag
K1 O4 C30 C31 -47.20(13) . . . . ?
K1 O4 C29 C28 44.46(15) . . . . ?
K1 O1 C33 C32 -45.38(13) . . . . ?
K1 O1 C22 C23 46.39(12) . . . . ?
K1 O3 C28 C29 48.75(15) . . . . ?
K1 O3 C27 C26 -43.83(16) . . . . ?
K1 O6 C37 C36 46.43(11) . . . . ?
K1 O6 C38 C39 -46.98(12) . . . . ?
K1 O2 C23 C22 48.78(12) . . . . ?
K1 O2 C24 C25 -45.40(15) . . . . ?
K1 O5 C36 C37 51.50(12) . . . . ?
K1 O5 C35 C34 -46.41(16) . . . . ?
K1 N5 C32 C33 -46.91(13) . . . . ?
K1 N5 C31 C30 -43.61(13) . . . . ?
K1 N5 C39 C38 -46.09(13) . . . . ?
K1 N4 C25 C24 -46.91(14) . . . . ?
K1 N4 C26 C27 -47.59(15) . . . . ?
K1 N4 C34 C35 -47.76(17) . . . . ?
O4 C30 C31 N5 62.09(15) . . . . ?
O1 C22 C23 O2 -63.12(14) . . . . ?
O3 C28 C29 O4 -62.08(16) . . . . ?
O3 C27 C26 N4 63.08(18) . . . . ?
O6 C37 C36 O5 -65.67(13) . . . . ?
O6 C38 C39 N5 63.31(14) . . . . ?
O2 C24 C25 N4 62.76(17) . . . . ?
O5 C35 C34 N4 65.4(2) . . . . ?
N5 C32 C33 O1 63.52(15) . . . . ?
N3 C13 C18 C17 179.85(11) . . . . ?
N3 C13 C18 C21 1.82(18) . . . . ?
N3 C13 C14 C15 178.94(12) . . . . ?
N3 C13 C14 C19 0.0(2) . . . . ?
C13 C18 C17 C16 1.17(19) . . . . ?
C13 C14 C15 C16 1.4(2) . . . . ?
C18 C13 C14 C15 -1.55(18) . . . . ?
C18 C13 C14 C19 179.47(14) . . . . ?
C37 O6 C38 C39 176.30(10) . . . . ?
C8 Si4 N2 Fe1 -24.78(8) . . . . ?
C8 Si4 N2 Si3 176.36(7) . . . . ?
C7 Si4 N2 Fe1 94.92(7) . . . . ?
C7 Si4 N2 Si3 -63.93(9) . . . . ?
C14 C13 C18 C17 0.34(17) . . . . ?
C14 C13 C18 C21 -177.68(12) . . . . ?
C9 Si4 N2 Fe1 -143.63(6) . . . . ?
C9 Si4 N2 Si3 57.52(9) . . . . ?
C32 N5 C31 C30 74.22(15) . . . . ?
C32 N5 C39 C38 -164.39(11) . . . . ?
C11 Si3 N2 Fe1 68.27(8) . . . . ?
C11 Si3 N2 Si4 -132.89(8) . . . . ?
C30 O4 C29 C28 -176.22(12) . . . . ?
C36 O5 C35 C34 -179.68(13) . . . . ?
C5 Si2 N1 Fe1 148.64(7) . . . . ?
C5 Si2 N1 Si1 -23.35(10) . . . . ?
C38 O6 C37 C36 -175.45(10) . . . . ?
C17 C16 C15 C14 0.1(2) . . . . ?
C33 O1 C22 C23 -172.41(11) . . . . ?
C31 N5 C32 C33 -165.92(11) . . . . ?
C31 N5 C39 C38 74.10(14) . . . . ?
C39 N5 C32 C33 73.09(14) . . . . ?
C39 N5 C31 C30 -164.34(12) . . . . ?
C2 Si1 N1 Fe1 -100.39(7) . . . . ?
C2 Si1 N1 Si2 71.56(9) . . . . ?
C22 O1 C33 C32 174.87(11) . . . . ?
C23 O2 C24 C25 177.86(12) . . . . ?
C24 O2 C23 C22 -171.90(11) . . . . ?
C15 C16 C17 C18 -1.4(2) . . . . ?
C3 Si1 N1 Fe1 137.96(7) . . . . ?
C3 Si1 N1 Si2 -50.09(9) . . . . ?
C25 N4 C26 C27 -166.93(13) . . . . ?
C25 N4 C34 C35 71.49(17) . . . . ?
C10 Si3 N2 Fe1 -53.22(9) . . . . ?
C10 Si3 N2 Si4 105.62(9) . . . . ?
C28 O3 C27 C26 -178.95(13) . . . . ?
C12 Si3 N2 Fe1 -172.74(8) . . . . ?
C12 Si3 N2 Si4 -13.90(11) . . . . ?
C29 O4 C30 C31 174.26(11) . . . . ?
C4 Si2 N1 Fe1 30.31(10) . . . . ?
C4 Si2 N1 Si1 -141.69(9) . . . . ?
C27 O3 C28 C29 -174.24(13) . . . . ?
C21 C18 C17 C16 179.12(14) . . . . ?
C35 O5 C36 C37 -173.65(12) . . . . ?
C26 N4 C25 C24 72.53(16) . . . . ?
C26 N4 C34 C35 -166.91(14) . . . . ?
C1 Si1 N1 Fe1 18.31(10) . . . . ?
C1 Si1 N1 Si2 -169.74(9) . . . . ?
C34 N4 C25 C24 -165.83(13) . . . . ?
C34 N4 C26 C27 71.13(17) . . . . ?
C6 Si2 N1 Fe1 -90.54(9) . . . . ?
C6 Si2 N1 Si1 97.46(10) . . . . ?
C20 C16 C17 C18 176.78(14) . . . . ?
C20 C16 C15 C14 -178.05(14) . . . . ?
C19 C14 C15 C16 -179.70(16) . . . . ?

loop_
_smtbx_masks_void_nr
_smtbx_masks_void_average_x
_smtbx_masks_void_average_y
_smtbx_masks_void_average_z
_smtbx_masks_void_volume
_smtbx_masks_void_count_electrons
_smtbx_masks_void_content
1 0.000 0.500 0.500 188.5 33.9 '1 Pentane'
